data_7233264
loop_
_publ_author_name
'Kumar, Kunal'
'Stefanczyk, Olaf'
'Nakabayashi, Koji'
'Imoto, Kenta'
'Ohkoshi, Shin-ichi'

_publ_section_title
;
 Studies of Er(iii)--W(v) compounds showing nonlinear optical activity and
 single-molecule magnetic properties
;
_journal_issue 39
_journal_name_full CrystEngComm
_journal_page_first 5882
_journal_paper_doi 10.1039/C9CE00822E
_journal_volume 21
_journal_year 2019
_chemical_absolute_configuration rmad
_chemical_compound_source 'synthesis as described'
_chemical_formula_moiety 'C28 H45 Er N13 O5 W'
_chemical_formula_sum 'C28 H45 Er N13 O5 W'
_chemical_formula_weight 994.88
_chemical_name_systematic Pentakis(N,N-dimethylacetamide)erbium(III)octacyanidotungstate(V)
_chemical_properties_physical Air-sensitive,Moisture-sensitive
_space_group_IT_number 4
_space_group_name_Hall 'P 2yb'
_space_group_name_H-M_alt 'P 1 21 1'
_symmetry_cell_setting monoclinic
_symmetry_Int_Tables_number 4
_symmetry_space_group_name_Hall 'P 2yb'
_symmetry_space_group_name_H-M 'P 1 21 1'
_atom_sites_solution_hydrogens geom
_atom_sites_solution_primary dual
_audit_creation_date 2019-05-08T13:07:00-00:00
_audit_creation_method 'WinGX routine CIF_UPDATE'
_audit_update_record
;
2019-05-13 deposited with the CCDC.    2019-07-23 downloaded from the CCDC.
;
_cell_angle_alpha 90
_cell_angle_beta 109.168(8)
_cell_angle_gamma 90
_cell_formula_units_Z 2
_cell_length_a 9.7633(4)
_cell_length_b 19.5696(8)
_cell_length_c 10.4110(5)
_cell_measurement_reflns_used 16082
_cell_measurement_temperature 90(2)
_cell_measurement_theta_max 27.47
_cell_measurement_theta_min 3.04
_cell_volume 1878.89(17)
_computing_molecular_graphics 'Olex2 (Dolomanov et al., 2009)'
_computing_publication_material 'Olex2 (Dolomanov et al., 2009)'
_computing_structure_refinement 'ShelXL (Sheldrick, 2015)'
_computing_structure_solution 'ShelXT (Sheldrick, 2015)'
_diffrn_ambient_temperature 89.95
_diffrn_detector_area_resol_mean 10
_diffrn_measured_fraction_theta_full 0.998
_diffrn_measured_fraction_theta_max 0.998
_diffrn_measurement_device_type 'Rigaku R-AXIS RAPID'
_diffrn_measurement_method \w
_diffrn_radiation_type MoK\a
_diffrn_radiation_wavelength 0.71075
_diffrn_reflns_av_R_equivalents 0.0442
_diffrn_reflns_av_unetI/netI 0.0629
_diffrn_reflns_Laue_measured_fraction_full 0.998
_diffrn_reflns_Laue_measured_fraction_max 0.998
_diffrn_reflns_limit_h_max 12
_diffrn_reflns_limit_h_min -12
_diffrn_reflns_limit_k_max 25
_diffrn_reflns_limit_k_min -25
_diffrn_reflns_limit_l_max 13
_diffrn_reflns_limit_l_min -13
_diffrn_reflns_number 17974
_diffrn_reflns_point_group_measured_fraction_full 0.998
_diffrn_reflns_point_group_measured_fraction_max 0.998
_diffrn_reflns_theta_full 25.242
_diffrn_reflns_theta_max 27.466
_diffrn_reflns_theta_min 3.035
_exptl_absorpt_coefficient_mu 5.329
_exptl_absorpt_correction_T_max 0.0905
_exptl_absorpt_correction_T_min 0.0149
_exptl_absorpt_correction_type multi-scan
_exptl_absorpt_process_details 'ABSCOR (Rigaku, 1995)'
_exptl_crystal_colour 'clear light pink'
_exptl_crystal_density_diffrn 1.759
_exptl_crystal_density_method 'not measured'
_exptl_crystal_description plate
_exptl_crystal_F_000 972
_exptl_crystal_preparation 'Second Harmonic Generation,Magnetic properties'
_exptl_crystal_size_max 0.503
_exptl_crystal_size_mid 0.354
_exptl_crystal_size_min 0.088
_refine_diff_density_max 1.168
_refine_diff_density_min -1.842
_refine_diff_density_rms 0.141
_refine_ls_abs_structure_details
;
 Refined as an inversion twin.
;
_refine_ls_abs_structure_Flack 0.050(11)
_refine_ls_extinction_method none
_refine_ls_goodness_of_fit_ref 1.101
_refine_ls_hydrogen_treatment constr
_refine_ls_matrix_type full
_refine_ls_number_parameters 528
_refine_ls_number_reflns 8389
_refine_ls_number_restraints 61
_refine_ls_restrained_S_all 1.099
_refine_ls_R_factor_all 0.037
_refine_ls_R_factor_gt 0.0338
_refine_ls_shift/su_max 0.001
_refine_ls_shift/su_mean 0
_refine_ls_structure_factor_coef Fsqd
_refine_ls_weighting_details 'w=1/[\s^2^(Fo^2^)+(0.0080P)^2^] where P=(Fo^2^+2Fc^2^)/3'
_refine_ls_weighting_scheme calc
_refine_ls_wR_factor_gt 0.0529
_refine_ls_wR_factor_ref 0.0536
_reflns_Friedel_coverage 0.943
_reflns_Friedel_fraction_full 0.998
_reflns_Friedel_fraction_max 0.999
_reflns_number_gt 8008
_reflns_number_total 8389
_reflns_threshold_expression 'I > 2\s(I)'
_cod_data_source_file c9ce00822e2.cif
_cod_data_source_block 1_ErWdma5
_cod_depositor_comments 'Adding full bibliography for 7233262--7233264.cif.'
_cod_database_code 7233264
_shelx_estimated_absorpt_t_min 0.175
_shelx_estimated_absorpt_t_max 0.651
_olex2_refinement_description
;
1. Twinned data refinement
 Scales: 0.950(11)
 0.050(11)
2. Fixed Uiso
 At 1.5 times of:
  All C(H,H,H) groups, All C(H,H,H,H,H,H) groups
3. Uiso/Uaniso restraints and constraints
Uanis(O4) \\sim Ueq, Uanis(N12A) \\sim Ueq, Uanis(N12B) \\sim Ueq, Uanis(C9)
\\sim Ueq, Uanis(C13B) \\sim Ueq, Uanis(C15B) \\sim Ueq, Uanis(C21A) \\sim Ueq,
Uanis(C21B) \\sim Ueq, Uanis(C22B) \\sim Ueq, Uanis(C23B) \\sim Ueq: with sigma
of 0.001 and sigma for terminal atoms of 0.002
4. Others
 Sof(H24D)=Sof(H24E)=Sof(H24F)=Sof(C23B)=Sof(H23A)=Sof(H23B)=Sof(H23C)=
 Sof(N12B)=Sof(C21B)=Sof(C22B)=Sof(H22D)=Sof(H22E)=Sof(H22F)=1-FVAR(1)
 Sof(H24A)=Sof(H24B)=Sof(H24C)=Sof(N12A)=Sof(C21A)=Sof(C23A)=Sof(H23D)=
 Sof(H23E)=Sof(H23F)=Sof(C22A)=Sof(H22A)=Sof(H22B)=Sof(H22C)=FVAR(1)
 Sof(C15B)=Sof(H15D)=Sof(H15E)=Sof(H15F)=Sof(C14B)=Sof(H14D)=Sof(H14E)=
 Sof(H14F)=Sof(C13B)=Sof(C16B)=Sof(H16D)=Sof(H16E)=Sof(H16F)=1-FVAR(2)
 Sof(C13A)=Sof(C15A)=Sof(H15A)=Sof(H15B)=Sof(H15C)=Sof(C16A)=Sof(H16A)=
 Sof(H16B)=Sof(H16C)=Sof(C14A)=Sof(H14A)=Sof(H14B)=Sof(H14C)=FVAR(2)
5.a Idealised Me refined as rotating group:
 C12(H12A,H12B,H12C), C20(H20A,H20B,H20C), C10(H10A,H10B,H10C), C26(H26A,H26B,
 H26C), C19(H19A,H19B,H19C), C11(H11A,H11B,H11C), C18(H18A,H18B,H18C), C27(H27A,
 H27B,H27C), C24(H24A,H24B,H24C), C24(H24D,H24E,H24F), C28(H28A,H28B,H28C),
 C15A(H15A,H15B,H15C), C16A(H16A,H16B,H16C), C14A(H14A,H14B,H14C), C23B(H23A,
 H23B,H23C), C23A(H23D,H23E,H23F), C15B(H15D,H15E,H15F), C14B(H14D,H14E,H14F),
 C16B(H16D,H16E,H16F), C22A(H22A,H22B,H22C), C22B(H22D,H22E,H22F)
;
_olex2_submission_special_instructions 'No special instructions were received'

loop_
_symmetry_equiv_pos_as_xyz
'x, y, z'
'-x, y+1/2, -z'

loop_
_atom_site_label
_atom_site_type_symbol
_atom_site_fract_x
_atom_site_fract_y
_atom_site_fract_z
_atom_site_U_iso_or_equiv
_atom_site_adp_type
_atom_site_occupancy
_atom_site_site_symmetry_order
_atom_site_calc_flag
_atom_site_refinement_flags_posn
_atom_site_refinement_flags_adp
_atom_site_refinement_flags_occupancy
_atom_site_disorder_assembly
_atom_site_disorder_group
W1 W 0.29730(3) 0.42447(2) 0.52479(3) 0.00829(8) Uani 1 1 d . . . . .
Er1 Er 0.32195(3) 0.54933(2) 0.03262(4) 0.01005(10) Uani 1 1 d . . . . .
O2 O 0.5334(6) 0.4924(4) 0.1007(8) 0.0261(18) Uani 1 1 d . . . . .
N1 N 0.3169(7) 0.4907(4) 0.8230(8) 0.0151(18) Uani 1 1 d . . . . .
O4 O 0.3045(7) 0.6341(3) 0.1683(7) 0.0256(15) Uani 1 1 d . U . . .
O5 O 0.1519(7) 0.6133(3) -0.1190(7) 0.0277(17) Uani 1 1 d . . . . .
N3 N 0.3428(7) 0.4947(4) 0.2524(8) 0.0151(17) Uani 1 1 d . . . . .
C6 C 0.4342(9) 0.3567(4) 0.6801(10) 0.018(2) Uani 1 1 d . . . . .
O6 O 0.4762(7) 0.6243(3) -0.0126(7) 0.0249(17) Uani 1 1 d . . . . .
C5 C 0.1478(9) 0.3633(4) 0.5870(10) 0.017(2) Uani 1 1 d . . . . .
C1 C 0.3123(8) 0.4669(4) 0.7219(10) 0.0098(19) Uani 1 1 d . . . . .
N8 N 0.0093(7) 0.3929(4) 0.2551(8) 0.0215(18) Uani 1 1 d . . . . .
N10 N -0.0082(7) 0.6635(3) -0.2979(8) 0.0206(17) Uani 1 1 d . . . . .
N6 N 0.5073(8) 0.3200(3) 0.7596(9) 0.0245(19) Uani 1 1 d . . . . .
C2 C 0.5069(9) 0.4736(4) 0.5878(10) 0.014(2) Uani 1 1 d . . . . .
N13 N 0.2376(7) 0.6981(3) 0.3139(8) 0.0159(16) Uani 1 1 d . . . . .
C3 C 0.3297(8) 0.4696(5) 0.3479(10) 0.0110(19) Uani 1 1 d . . . . .
C4 C 0.1848(9) 0.5220(4) 0.4946(9) 0.019(2) Uani 1 1 d . . . . .
C17 C 0.5470(10) 0.6510(4) -0.0777(12) 0.025(2) Uani 1 1 d . . . . .
N7 N 0.3981(7) 0.2943(3) 0.3739(8) 0.0192(16) Uani 1 1 d . . . . .
C7 C 0.3631(8) 0.3396(4) 0.4263(9) 0.0123(18) Uani 1 1 d . . . . .
N2 N 0.6189(8) 0.4997(4) 0.6212(9) 0.0266(19) Uani 1 1 d . . . . .
N5 N 0.0661(8) 0.3309(4) 0.6213(9) 0.0263(19) Uani 1 1 d . . . . .
C25 C 0.3370(9) 0.6621(4) 0.2848(9) 0.019(2) Uani 1 1 d . . . . .
C13A C 0.1054(15) 0.6658(7) -0.1914(17) 0.024(4) Uani 0.656(12) 1 d . . P A 1
C8 C 0.1082(8) 0.4047(4) 0.3485(10) 0.016(2) Uani 1 1 d . . . . .
N4 N 0.1243(9) 0.5729(4) 0.4736(9) 0.026(2) Uani 1 1 d . . . . .
N11 N 0.6589(7) 0.6897(4) -0.0141(8) 0.0217(18) Uani 1 1 d . . . . .
N9 N 0.6730(8) 0.4379(4) 0.2829(9) 0.034(2) Uani 1 1 d . . . . .
C12 C 0.7205(10) 0.3775(4) 0.3728(11) 0.030(2) Uani 1 1 d . . . . .
H12A H 0.6549 0.3391 0.3358 0.045 Uiso 1 1 calc GR . . . .
H12B H 0.7187 0.3886 0.464 0.045 Uiso 1 1 calc GR . . . .
H12C H 0.8193 0.3649 0.378 0.045 Uiso 1 1 calc GR . . . .
C9 C 0.5751(9) 0.4357(5) 0.1680(11) 0.030(2) Uani 1 1 d . U . . .
C20 C 0.7637(9) 0.7180(5) -0.0769(11) 0.029(3) Uani 1 1 d . . . . .
H20A H 0.8555 0.693 -0.0429 0.044 Uiso 1 1 calc GR . . . .
H20B H 0.7807 0.7665 -0.0533 0.044 Uiso 1 1 calc GR . . . .
H20C H 0.7238 0.7132 -0.176 0.044 Uiso 1 1 calc GR . . . .
C10 C 0.5034(9) 0.3683(4) 0.1084(11) 0.024(2) Uani 1 1 d . . . . .
H10A H 0.4304 0.3561 0.1504 0.035 Uiso 1 1 calc GR . . . .
H10B H 0.577 0.3323 0.1266 0.035 Uiso 1 1 calc GR . . . .
H10C H 0.4566 0.3733 0.01 0.035 Uiso 1 1 calc GR . . . .
C26 C 0.4833(9) 0.6552(4) 0.3825(10) 0.027(2) Uani 1 1 d . . . . .
H26A H 0.4794 0.629 0.4614 0.041 Uiso 1 1 calc GR . . . .
H26B H 0.5234 0.7007 0.4121 0.041 Uiso 1 1 calc GR . . . .
H26C H 0.5452 0.6314 0.3394 0.041 Uiso 1 1 calc GR . . . .
C19 C 0.6919(11) 0.7021(5) 0.1320(12) 0.037(3) Uani 1 1 d . . . . .
H19A H 0.6024 0.6994 0.1549 0.055 Uiso 1 1 calc GR . . . .
H19B H 0.7348 0.7477 0.1548 0.055 Uiso 1 1 calc GR . . . .
H19C H 0.7607 0.6676 0.1837 0.055 Uiso 1 1 calc GR . . . .
C11 C 0.7448(9) 0.5039(4) 0.3380(11) 0.025(2) Uani 1 1 d . . . . .
H11A H 0.7181 0.5172 0.4174 0.038 Uiso 1 1 calc GR . . . .
H11B H 0.7133 0.5393 0.268 0.038 Uiso 1 1 calc GR . . . .
H11C H 0.8503 0.4984 0.3649 0.038 Uiso 1 1 calc GR . . . .
C18 C 0.5123(11) 0.6391(5) -0.2274(11) 0.034(3) Uani 1 1 d . . . . .
H18A H 0.5816 0.6063 -0.2422 0.051 Uiso 1 1 calc GR . . . .
H18B H 0.5189 0.6823 -0.2723 0.051 Uiso 1 1 calc GR . . . .
H18C H 0.4138 0.6207 -0.2654 0.051 Uiso 1 1 calc GR . . . .
C27 C 0.0880(9) 0.6994(4) 0.2230(11) 0.031(2) Uani 1 1 d . . . . .
H27A H 0.0866 0.7042 0.1288 0.047 Uiso 1 1 calc GR . . . .
H27B H 0.0373 0.7382 0.2464 0.047 Uiso 1 1 calc GR . . . .
H27C H 0.0395 0.6568 0.2325 0.047 Uiso 1 1 calc GR . . . .
O7 O 0.1244(6) 0.4859(3) 0.0024(7) 0.0222(15) Uani 1 1 d . . . . .
C24 C -0.2386(8) 0.4261(6) -0.0576(10) 0.041(3) Uani 1 1 d . . . . .
H24A H -0.2594 0.4059 -0.1481 0.062 Uiso 0.72(2) 1 calc GR . P B 1
H24B H -0.3219 0.4534 -0.0552 0.062 Uiso 0.72(2) 1 calc GR . P B 1
H24C H -0.2202 0.3897 0.0106 0.062 Uiso 0.72(2) 1 calc GR . P B 1
H24D H -0.2906 0.3944 -0.1301 0.062 Uiso 0.28(2) 1 calc GR . P B 2
H24E H -0.2925 0.4692 -0.0683 0.062 Uiso 0.28(2) 1 calc GR . P B 2
H24F H -0.2294 0.4059 0.031 0.062 Uiso 0.28(2) 1 calc GR . P B 2
N12A N -0.1092(10) 0.4706(5) -0.0277(11) 0.015(3) Uani 0.72(2) 1 d . U P B 1
C28 C 0.2625(10) 0.7304(5) 0.4448(11) 0.031(3) Uani 1 1 d . . . . .
H28A H 0.2522 0.6965 0.5103 0.047 Uiso 1 1 calc GR . . . .
H28B H 0.1914 0.7671 0.4357 0.047 Uiso 1 1 calc GR . . . .
H28C H 0.3606 0.7497 0.4771 0.047 Uiso 1 1 calc GR . . . .
C21A C 0.0149(12) 0.4504(6) -0.0338(14) 0.015(3) Uani 0.72(2) 1 d . U P B 1
C15A C -0.0901(14) 0.5955(7) -0.3261(17) 0.028(4) Uani 0.656(12) 1 d . . P A 1
H15A H -0.0688 0.5715 -0.4 0.041 Uiso 0.656(12) 1 calc GR . P A 1
H15B H -0.1946 0.6041 -0.3523 0.041 Uiso 0.656(12) 1 calc GR . P A 1
H15C H -0.0594 0.5672 -0.2439 0.041 Uiso 0.656(12) 1 calc GR . P A 1
C16A C -0.0605(15) 0.7123(7) -0.4036(16) 0.025(4) Uani 0.656(12) 1 d . . P A 1
H16A H -0.0076 0.7554 -0.3765 0.037 Uiso 0.656(12) 1 calc GR . P A 1
H16B H -0.1641 0.7201 -0.4208 0.037 Uiso 0.656(12) 1 calc GR . P A 1
H16C H -0.0458 0.6952 -0.4866 0.037 Uiso 0.656(12) 1 calc GR . P A 1
C14A C 0.1894(15) 0.7319(6) -0.1649(18) 0.029(4) Uani 0.656(12) 1 d . . P A 1
H14A H 0.2592 0.7315 -0.0725 0.043 Uiso 0.656(12) 1 calc GR . P A 1
H14B H 0.1222 0.7703 -0.1745 0.043 Uiso 0.656(12) 1 calc GR . P A 1
H14C H 0.2412 0.737 -0.2306 0.043 Uiso 0.656(12) 1 calc GR . P A 1
C23B C -0.056(6) 0.390(2) -0.155(6) 0.051(14) Uani 0.28(2) 1 d . U P B 2
H23A H 0.0372 0.3689 -0.1034 0.076 Uiso 0.28(2) 1 calc GR . P B 2
H23B H -0.0476 0.4137 -0.2339 0.076 Uiso 0.28(2) 1 calc GR . P B 2
H23C H -0.1299 0.3536 -0.1847 0.076 Uiso 0.28(2) 1 calc GR . P B 2
C23A C -0.115(2) 0.5342(7) 0.041(2) 0.043(5) Uani 0.72(2) 1 d . . P B 1
H23D H -0.2154 0.5512 0.011 0.065 Uiso 0.72(2) 1 calc GR . P B 1
H23E H -0.0524 0.568 0.0192 0.065 Uiso 0.72(2) 1 calc GR . P B 1
H23F H -0.0829 0.5266 0.1395 0.065 Uiso 0.72(2) 1 calc GR . P B 1
C15B C 0.067(3) 0.7315(16) -0.251(4) 0.042(9) Uani 0.344(12) 1 d . U P A 2
H15D H -0.0014 0.7629 -0.2295 0.063 Uiso 0.344(12) 1 calc GR . P A 2
H15E H 0.0982 0.7511 -0.3227 0.063 Uiso 0.344(12) 1 calc GR . P A 2
H15F H 0.1509 0.7243 -0.1689 0.063 Uiso 0.344(12) 1 calc GR . P A 2
C14B C -0.026(2) 0.5441(12) -0.302(2) 0.012(5) Uani 0.344(12) 1 d . . P A 2
H14D H 0.0239 0.505 -0.248 0.017 Uiso 0.344(12) 1 calc GR . P A 2
H14E H -0.0222 0.5404 -0.3946 0.017 Uiso 0.344(12) 1 calc GR . P A 2
H14F H -0.1274 0.5447 -0.305 0.017 Uiso 0.344(12) 1 calc GR . P A 2
C13B C 0.050(2) 0.6118(11) -0.235(3) 0.011(6) Uani 0.344(12) 1 d . U P A 2
C16B C -0.131(4) 0.6730(19) -0.425(4) 0.051(10) Uani 0.344(12) 1 d . . P A 2
H16D H -0.1754 0.7178 -0.4238 0.077 Uiso 0.344(12) 1 calc GR . P A 2
H16E H -0.2031 0.6371 -0.4328 0.077 Uiso 0.344(12) 1 calc GR . P A 2
H16F H -0.0958 0.6705 -0.5029 0.077 Uiso 0.344(12) 1 calc GR . P A 2
N12B N -0.100(2) 0.4388(14) -0.065(3) 0.013(7) Uani 0.28(2) 1 d . U P B 2
C21B C -0.003(3) 0.4850(15) 0.001(3) 0.011(8) Uani 0.28(2) 1 d . U P B 2
C22A C 0.032(3) 0.3794(8) -0.086(2) 0.059(7) Uani 0.72(2) 1 d . . P B 1
H22A H 0.0706 0.383 -0.1608 0.088 Uiso 0.72(2) 1 calc GR . P B 1
H22B H -0.0631 0.3568 -0.1174 0.088 Uiso 0.72(2) 1 calc GR . P B 1
H22C H 0.0983 0.3526 -0.0118 0.088 Uiso 0.72(2) 1 calc GR . P B 1
C22B C -0.034(4) 0.5376(19) 0.087(4) 0.024(9) Uani 0.28(2) 1 d . U P B 2
H22D H 0.0566 0.5602 0.1403 0.036 Uiso 0.28(2) 1 calc GR . P B 2
H22E H -0.0784 0.5164 0.1493 0.036 Uiso 0.28(2) 1 calc GR . P B 2
H22F H -0.1006 0.5713 0.0304 0.036 Uiso 0.28(2) 1 calc GR . P B 2

loop_
_atom_site_aniso_label
_atom_site_aniso_U_11
_atom_site_aniso_U_22
_atom_site_aniso_U_33
_atom_site_aniso_U_23
_atom_site_aniso_U_13
_atom_site_aniso_U_12
W1 0.01022(13) 0.00991(15) 0.00500(19) -0.00050(16) 0.00286(12) -0.00156(14)
Er1 0.01054(15) 0.0131(2) 0.0062(2) -0.00010(17) 0.00237(14) -0.00178(15)
O2 0.023(3) 0.039(4) 0.021(5) 0.012(4) 0.014(3) 0.015(3)
N1 0.023(4) 0.015(4) 0.006(5) -0.001(3) 0.003(4) -0.003(3)
O4 0.0291(19) 0.0237(19) 0.024(2) -0.0011(13) 0.0092(14) 0.0017(13)
O5 0.031(4) 0.020(3) 0.022(5) 0.010(3) -0.006(3) -0.004(3)
N3 0.014(3) 0.020(4) 0.009(5) 0.003(4) 0.001(3) 0.002(3)
C6 0.023(5) 0.016(4) 0.013(6) -0.005(4) 0.002(4) -0.004(4)
O6 0.030(4) 0.019(3) 0.031(5) -0.007(3) 0.018(4) -0.011(3)
C5 0.016(4) 0.017(4) 0.018(6) -0.003(4) 0.006(4) -0.009(4)
C1 0.014(4) 0.007(4) 0.009(5) -0.001(4) 0.004(4) -0.005(3)
N8 0.017(4) 0.030(4) 0.016(5) 0.006(4) 0.003(4) -0.004(3)
N10 0.024(4) 0.024(4) 0.015(5) 0.004(3) 0.008(4) 0.010(3)
N6 0.033(4) 0.020(4) 0.016(5) 0.002(3) 0.002(4) 0.003(3)
C2 0.014(4) 0.016(4) 0.010(6) 0.001(4) 0.004(4) 0.004(4)
N13 0.018(3) 0.015(3) 0.011(5) -0.005(3) 0.000(3) 0.004(3)
C3 0.007(4) 0.016(4) 0.009(5) 0.000(4) 0.002(4) 0.002(3)
C4 0.029(5) 0.023(5) 0.007(5) -0.005(4) 0.009(4) -0.004(4)
C17 0.028(5) 0.012(4) 0.038(7) 0.007(4) 0.013(5) 0.006(4)
N7 0.020(3) 0.014(3) 0.023(5) 0.006(3) 0.006(3) 0.001(3)
C7 0.013(4) 0.012(4) 0.010(5) 0.000(4) 0.002(4) -0.002(3)
N2 0.025(4) 0.033(4) 0.021(6) -0.006(4) 0.007(4) -0.012(4)
N5 0.025(4) 0.035(4) 0.017(5) 0.000(4) 0.005(4) -0.013(4)
C25 0.039(5) 0.009(4) 0.013(5) 0.002(4) 0.013(4) -0.001(4)
C13A 0.023(7) 0.024(8) 0.029(10) 0.002(7) 0.014(7) 0.002(6)
C8 0.010(4) 0.018(4) 0.021(6) 0.009(4) 0.007(4) 0.002(3)
N4 0.049(5) 0.013(4) 0.019(5) 0.008(3) 0.014(4) 0.016(4)
N11 0.016(3) 0.027(4) 0.021(5) 0.006(3) 0.004(3) -0.003(3)
N9 0.030(4) 0.051(6) 0.030(6) -0.001(4) 0.021(4) 0.001(4)
C12 0.030(5) 0.031(5) 0.031(7) 0.016(5) 0.013(5) 0.012(4)
C9 0.029(2) 0.032(3) 0.030(3) -0.0011(14) 0.0118(15) 0.0008(14)
C20 0.015(4) 0.037(5) 0.030(7) 0.022(5) -0.001(4) -0.006(4)
C10 0.021(5) 0.029(5) 0.020(6) -0.003(4) 0.005(4) -0.006(4)
C26 0.025(5) 0.023(5) 0.036(7) -0.001(4) 0.013(5) 0.007(4)
C19 0.046(6) 0.035(5) 0.031(8) -0.009(5) 0.016(6) -0.013(5)
C11 0.021(5) 0.029(5) 0.028(7) -0.004(5) 0.010(4) -0.003(4)
C18 0.050(7) 0.026(5) 0.023(7) -0.001(5) 0.008(5) -0.007(5)
C27 0.032(5) 0.025(5) 0.028(7) -0.005(4) -0.002(5) 0.011(4)
O7 0.017(3) 0.030(3) 0.017(4) 0.004(3) 0.002(3) -0.010(3)
C24 0.012(4) 0.078(7) 0.027(7) 0.012(7) -0.004(4) -0.018(6)
N12A 0.015(3) 0.014(3) 0.015(3) 0.0000(14) 0.0046(16) -0.0003(14)
C28 0.025(5) 0.037(5) 0.027(7) -0.022(5) 0.003(5) -0.001(4)
C21A 0.015(3) 0.015(3) 0.015(4) 0.0005(14) 0.0051(17) 0.0001(14)
C15A 0.018(7) 0.033(9) 0.028(11) -0.006(7) 0.002(7) -0.015(7)
C16A 0.020(7) 0.031(8) 0.021(10) 0.004(7) 0.005(7) 0.006(7)
C14A 0.027(8) 0.012(6) 0.040(12) 0.001(6) 0.000(8) -0.004(6)
C23B 0.051(14) 0.051(14) 0.051(14) 0.000(3) 0.017(5) 0.000(3)
C23A 0.064(12) 0.030(8) 0.050(13) 0.007(8) 0.038(11) 0.013(9)
C15B 0.042(9) 0.042(9) 0.042(9) 0.000(3) 0.014(4) 0.001(3)
C14B 0.009(10) 0.015(12) 0.006(13) 0.004(11) -0.004(9) -0.002(11)
C13B 0.011(6) 0.011(6) 0.011(6) 0.0001(15) 0.004(2) -0.0002(14)
C16B 0.07(2) 0.05(2) 0.03(2) 0.00(2) 0.01(2) 0.01(2)
N12B 0.013(7) 0.013(7) 0.013(7) 0.0002(15) 0.004(3) -0.0002(15)
C21B 0.012(8) 0.012(8) 0.011(8) 0.0001(15) 0.004(3) -0.0001(15)
C22A 0.094(17) 0.027(9) 0.081(19) -0.018(10) 0.065(16) -0.006(10)
C22B 0.024(9) 0.024(9) 0.024(9) -0.001(3) 0.008(4) 0.000(3)

loop_
_atom_type_symbol
_atom_type_description
_atom_type_scat_dispersion_real
_atom_type_scat_dispersion_imag
_atom_type_scat_source
C C 0.0033 0.0016 'International Tables Vol C Tables 4.2.6.8 and 6.1.1.4'
H H 0 0 'International Tables Vol C Tables 4.2.6.8 and 6.1.1.4'
Er Er -0.2586 4.9576 'International Tables Vol C Tables 4.2.6.8 and 6.1.1.4'
N N 0.0061 0.0033 'International Tables Vol C Tables 4.2.6.8 and 6.1.1.4'
O O 0.0106 0.006 'International Tables Vol C Tables 4.2.6.8 and 6.1.1.4'
W W -0.849 6.8722 'International Tables Vol C Tables 4.2.6.8 and 6.1.1.4'

loop_
_geom_angle_atom_site_label_1
_geom_angle_atom_site_label_2
_geom_angle_atom_site_label_3
_geom_angle
_geom_angle_site_symmetry_1
_geom_angle_site_symmetry_3
C5 W1 C6 75.5(3) . .
C5 W1 C1 76.7(3) . .
C5 W1 C2 145.9(4) . .
C5 W1 C3 142.3(3) . .
C5 W1 C4 99.9(3) . .
C5 W1 C7 93.0(3) . .
C5 W1 C8 71.4(3) . .
C1 W1 C6 72.4(3) . .
C2 W1 C6 75.9(3) . .
C2 W1 C1 77.3(3) . .
C2 W1 C4 92.1(3) . .
C2 W1 C8 142.7(3) . .
C3 W1 C6 131.1(3) . .
C3 W1 C1 131.8(4) . .
C3 W1 C2 71.8(3) . .
C3 W1 C4 74.1(3) . .
C3 W1 C8 70.9(3) . .
C4 W1 C6 143.1(3) . .
C4 W1 C1 71.0(3) . .
C7 W1 C6 71.2(3) . .
C7 W1 C1 143.6(3) . .
C7 W1 C2 95.0(3) . .
C7 W1 C3 76.1(3) . .
C7 W1 C4 145.4(3) . .
C7 W1 C8 76.4(3) . .
C8 W1 C6 131.7(3) . .
C8 W1 C1 129.9(3) . .
C8 W1 C4 77.6(3) . .
O2 Er1 N1 78.3(3) . 1_554
O2 Er1 O5 152.2(3) . .
O2 Er1 N3 72.9(2) . .
O2 Er1 O6 77.3(2) . .
N1 Er1 N3 126.4(3) 1_554 .
O4 Er1 O2 115.1(3) . .
O4 Er1 N1 158.8(3) . 1_554
O4 Er1 O5 80.7(2) . .
O4 Er1 N3 74.6(2) . .
O4 Er1 O6 81.0(2) . .
O4 Er1 O7 105.2(2) . .
O5 Er1 N1 80.9(2) . 1_554
O5 Er1 N3 134.9(2) . .
O5 Er1 O6 83.2(2) . .
O6 Er1 N1 86.5(2) . 1_554
O6 Er1 N3 128.0(2) . .
O7 Er1 O2 115.6(2) . .
O7 Er1 N1 81.4(2) . 1_554
O7 Er1 O5 78.8(2) . .
O7 Er1 N3 72.2(2) . .
O7 Er1 O6 159.7(2) . .
C9 O2 Er1 133.2(5) . .
C1 N1 Er1 176.1(7) . 1_556
C25 O4 Er1 151.7(6) . .
C13A O5 Er1 154.6(8) . .
C13B O5 Er1 143.8(11) . .
C3 N3 Er1 169.5(6) . .
N6 C6 W1 178.3(8) . .
C17 O6 Er1 157.3(7) . .
N5 C5 W1 179.1(7) . .
N1 C1 W1 177.8(8) . .
C13A N10 C15A 116.3(10) . .
C13A N10 C16A 129.3(11) . .
C16A N10 C15A 113.8(10) . .
C13B N10 C15B 117.1(18) . .
C13B N10 C16B 132(2) . .
C16B N10 C15B 110(2) . .
N2 C2 W1 179.8(9) . .
C25 N13 C27 121.3(8) . .
C25 N13 C28 122.9(7) . .
C28 N13 C27 115.2(7) . .
N3 C3 W1 177.8(7) . .
N4 C4 W1 177.4(8) . .
O6 C17 N11 119.4(10) . .
O6 C17 C18 122.0(9) . .
N11 C17 C18 118.6(8) . .
N7 C7 W1 179.9(7) . .
O4 C25 N13 118.6(8) . .
O4 C25 C26 120.3(8) . .
N13 C25 C26 121.1(8) . .
O5 C13A N10 121.6(12) . .
O5 C13A C14A 121.3(13) . .
N10 C13A C14A 116.8(13) . .
N8 C8 W1 178.5(7) . .
C17 N11 C20 124.7(9) . .
C17 N11 C19 118.7(8) . .
C19 N11 C20 116.4(7) . .
C12 N9 C11 115.9(8) . .
C9 N9 C12 123.5(9) . .
C9 N9 C11 120.6(9) . .
O2 C9 C10 119.7(9) . .
N9 C9 O2 119.0(9) . .
N9 C9 C10 121.2(9) . .
C21A O7 Er1 170.6(8) . .
C21B O7 Er1 145.9(15) . .
C21A N12A C24 123.9(11) . .
C21A N12A C23A 118.6(13) . .
C23A N12A C24 115.9(10) . .
O7 C21A N12A 123.2(12) . .
O7 C21A C22A 116.3(12) . .
N12A C21A C22A 120.5(13) . .
O5 C13B C14B 122.8(19) . .
N10 C13B O5 123.8(19) . .
N10 C13B C14B 113(2) . .
C24 N12B C23B 113(2) . .
C21B N12B C24 129(3) . .
C21B N12B C23B 118(3) . .
O7 C21B N12B 124(3) . .
O7 C21B C22B 113(3) . .
N12B C21B C22B 123(3) . .

loop_
_geom_bond_atom_site_label_1
_geom_bond_atom_site_label_2
_geom_bond_distance
_geom_bond_site_symmetry_2
W1 C6 2.177(9) .
W1 C5 2.145(8) .
W1 C1 2.173(9) .
W1 C2 2.159(8) .
W1 C3 2.157(10) .
W1 C4 2.173(9) .
W1 C7 2.157(8) .
W1 C8 2.168(9) .
Er1 O2 2.246(6) .
Er1 N1 2.452(8) 1_554
Er1 O4 2.221(6) .
Er1 O5 2.257(6) .
Er1 N3 2.472(8) .
Er1 O6 2.260(6) .
Er1 O7 2.227(5) .
O2 C9 1.305(11) .
N1 Er1 2.452(8) 1_556
N1 C1 1.139(11) .
O4 C25 1.273(10) .
O5 C13A 1.267(15) .
O5 C13B 1.29(3) .
N3 C3 1.154(11) .
C6 N6 1.150(11) .
O6 C17 1.232(10) .
C5 N5 1.163(10) .
N8 C8 1.147(11) .
N10 C13A 1.286(17) .
N10 C15A 1.531(14) .
N10 C16A 1.420(15) .
N10 C15B 1.52(3) .
N10 C13B 1.24(2) .
N10 C16B 1.48(4) .
C2 N2 1.152(10) .
N13 C25 1.312(10) .
N13 C27 1.456(10) .
N13 C28 1.450(11) .
C4 N4 1.142(10) .
C17 N11 1.316(11) .
C17 C18 1.500(14) .
N7 C7 1.150(10) .
C25 C26 1.463(12) .
C13A C14A 1.509(17) .
N11 C20 1.491(10) .
N11 C19 1.468(13) .
N9 C12 1.485(11) .
N9 C9 1.263(13) .
N9 C11 1.491(11) .
C9 C10 1.526(12) .
O7 C21A 1.226(12) .
O7 C21B 1.24(3) .
C24 N12A 1.480(12) .
C24 N12B 1.40(2) .
N12A C21A 1.296(17) .
N12A C23A 1.448(19) .
C21A C22A 1.517(18) .
C23B N12B 1.49(6) .
C14B C13B 1.57(3) .
N12B C21B 1.33(4) .
C21B C22B 1.46(5) .
